data_1009011
loop_
_publ_author_name
'Pshirkov, J S'
'Kazakov, S M'
'Bougerol-Chaillout, C'
'Bordet, P'
'Capponi, J J'
'Putilin, S N'
'Antipov, E V'

_publ_section_title
;
A new layered bismuthate (Sr,K)3 Bi2 O7: synthesis and crystal structure
;
_journal_coden_ASTM JSSCBI
_journal_name_full 'Journal of Solid State Chemistry'
_journal_page_first 405
_journal_page_last 408
_journal_paper_doi 10.1006/jssc.1999.8181
_journal_volume 144
_journal_year 1999
_chemical_formula_structural 'Sr (Sr0.6 K1.4) (Bi2 O7)'
_chemical_formula_sum 'Bi2 K1.4 O7 Sr1.6'
_chemical_name_systematic
;
Strontium potassium dibismuthate (1.6/1.4/1)
;
_space_group_IT_number 139
_symmetry_cell_setting tetragonal
_symmetry_Int_Tables_number 139
_symmetry_space_group_name_Hall '-I 4 2'
_symmetry_space_group_name_H-M 'I 4/m m m'
_cell_angle_alpha 90
_cell_angle_beta 90
_cell_angle_gamma 90
_cell_formula_units_Z 2
_cell_length_a 4.1549(1)
_cell_length_b 4.1549(1)
_cell_length_c 21.82729(60)
_cell_volume 376.8
_refine_ls_R_factor_all 0.033
_cod_database_code 1009011

loop_
_symmetry_equiv_pos_as_xyz
x,y,z
-x,-y,z
-x,y,z
x,-y,z
-y,x,z
y,-x,z
y,x,z
-y,-x,z
-x,-y,-z
x,y,-z
x,-y,-z
-x,y,-z
y,-x,-z
-y,x,-z
-y,-x,-z
y,x,-z
1/2+x,1/2+y,1/2+z
1/2-x,1/2-y,1/2+z
1/2-x,1/2+y,1/2+z
1/2+x,1/2-y,1/2+z
1/2-y,1/2+x,1/2+z
1/2+y,1/2-x,1/2+z
1/2+y,1/2+x,1/2+z
1/2-y,1/2-x,1/2+z
1/2-x,1/2-y,1/2-z
1/2+x,1/2+y,1/2-z
1/2+x,1/2-y,1/2-z
1/2-x,1/2+y,1/2-z
1/2+y,1/2-x,1/2-z
1/2-y,1/2+x,1/2-z
1/2-y,1/2-x,1/2-z
1/2+y,1/2+x,1/2-z

loop_
_atom_site_label
_atom_site_type_symbol
_atom_site_symmetry_multiplicity
_atom_site_Wyckoff_symbol
_atom_site_fract_x
_atom_site_fract_y
_atom_site_fract_z
_atom_site_occupancy
_atom_site_attached_hydrogens
_atom_site_calc_flag
Sr1 Sr2+ 2 b 0. 0. 0.5 1. 0 d
Sr2 Sr2+ 4 e 0. 0. 0.3066(3) 0.30(1) 0 d
K1 K1+ 4 e 0. 0. 0.3066(3) 0.70(1) 0 d
Bi1 Bi5+ 4 e 0. 0. 0.0987(1) 1. 0 d
O1 O2- 2 a 0. 0. 0. 1. 0 d
O2 O2- 8 g 0. 0.5 0.0850(7) 1. 0 d
O3 O2- 4 e 0. 0. 0.193(1) 1. 0 d

loop_
_atom_type_symbol
_atom_type_oxidation_number
Sr2+ 2.000
K1+ 1.000
Bi5+ 4.700
O2- -2.000
